data_2238738
loop_
_publ_author_name
'Arman, Hadi D.'
'Miller, Tyler'
'Tiekink, Edward R. T.'

_publ_section_title
;
 4-[2-(Pyridin-1-ium-4-yl)ethyl]pyridin-1-ium bis(2,6-dinitrobenzoate)
;
_journal_issue 11
_journal_name_full 'Acta Crystallographica Section E'
_journal_page_first o1606
_journal_paper_doi 10.1107/S1600536813026810
_journal_volume 69
_journal_year 2013
_chemical_formula_iupac 'C12 H14 N2 2+, 2C7 H3 N2 O6 -'
_chemical_formula_moiety 'C12 H14 N2 2+, 2(C7 H3 N2 O6 -)'
_chemical_formula_sum 'C26 H20 N6 O12'
_chemical_formula_weight 608.48
_chemical_name_systematic
;
4-[2-(Pyridin-1-ium-4-yl)ethyl]pyridin-1-ium bis(2,6-dinitrobenzoate)
;
_space_group_IT_number 2
_symmetry_cell_setting triclinic
_symmetry_space_group_name_Hall '-P 1'
_symmetry_space_group_name_H-M 'P -1'
_atom_sites_solution_hydrogens geom
_atom_sites_solution_primary direct
_atom_sites_solution_secondary difmap
_audit_creation_method SHELXL-97
_cell_angle_alpha 88.809(12)
_cell_angle_beta 76.322(8)
_cell_angle_gamma 72.193(9)
_cell_formula_units_Z 1
_cell_length_a 6.6916(12)
_cell_length_b 8.3690(17)
_cell_length_c 12.358(3)
_cell_measurement_reflns_used 3299
_cell_measurement_temperature 98(2)
_cell_measurement_theta_max 40.2243
_cell_measurement_theta_min 2.9931
_cell_volume 639.2(2)
_computing_cell_refinement 'CrystalClear (Molecular Structure Corporation & Rigaku, 2005)'
_computing_data_collection 'CrystalClear (Molecular Structure Corporation & Rigaku, 2005)'
_computing_data_reduction 'CrystalClear (Molecular Structure Corporation & Rigaku, 2005)'
_computing_molecular_graphics 'ORTEPII (Johnson, 1976) and DIAMOND (Brandenburg, 2006)'
_computing_publication_material 'publCIF (Westrip, 2010)'
_computing_structure_refinement 'SHELXL97 (Sheldrick, 2008)'
_computing_structure_solution 'SHELXS97 (Sheldrick, 2008)'
_diffrn_ambient_temperature 98(2)
_diffrn_measured_fraction_theta_full 0.994
_diffrn_measured_fraction_theta_max 0.994
_diffrn_measurement_device_type 'Rigaku AFC12\K/SATURN724'
_diffrn_measurement_method \w
_diffrn_radiation_monochromator graphite
_diffrn_radiation_source 'fine-focus sealed tube'
_diffrn_radiation_type MoK\a
_diffrn_radiation_wavelength 0.71069
_diffrn_reflns_av_R_equivalents 0.0350
_diffrn_reflns_av_sigmaI/netI 0.0404
_diffrn_reflns_limit_h_max 7
_diffrn_reflns_limit_h_min -8
_diffrn_reflns_limit_k_max 8
_diffrn_reflns_limit_k_min -10
_diffrn_reflns_limit_l_max 16
_diffrn_reflns_limit_l_min -15
_diffrn_reflns_number 4421
_diffrn_reflns_theta_full 27.50
_diffrn_reflns_theta_max 27.50
_diffrn_reflns_theta_min 2.99
_diffrn_standards_decay_% 0
_diffrn_standards_interval_count 0
_diffrn_standards_number 0
_exptl_absorpt_coefficient_mu 0.128
_exptl_absorpt_correction_type none
_exptl_crystal_colour colourless
_exptl_crystal_density_diffrn 1.581
_exptl_crystal_density_method 'not measured'
_exptl_crystal_description chip
_exptl_crystal_F_000 314
_exptl_crystal_size_max 0.36
_exptl_crystal_size_mid 0.12
_exptl_crystal_size_min 0.07
_refine_diff_density_max 0.327
_refine_diff_density_min -0.276
_refine_ls_extinction_method none
_refine_ls_goodness_of_fit_ref 1.068
_refine_ls_hydrogen_treatment mixed
_refine_ls_matrix_type full
_refine_ls_number_parameters 202
_refine_ls_number_reflns 2915
_refine_ls_number_restraints 1
_refine_ls_restrained_S_all 1.068
_refine_ls_R_factor_all 0.0583
_refine_ls_R_factor_gt 0.0497
_refine_ls_shift/su_max 0.000
_refine_ls_shift/su_mean 0.000
_refine_ls_structure_factor_coef Fsqd
_refine_ls_weighting_details 'calc w=1/[\s^2^(Fo^2^)+(0.0536P)^2^+0.3505P] where P=(Fo^2^+2Fc^2^)/3'
_refine_ls_weighting_scheme calc
_refine_ls_wR_factor_gt 0.1171
_refine_ls_wR_factor_ref 0.1241
_reflns_number_gt 2538
_reflns_number_total 2915
_reflns_threshold_expression I>2\s(I)
_cod_data_source_file hg5351.cif
_cod_data_source_block I
_cod_depositor_comments
;

2019-10-14
Z value and formula fixed to values more according to usual
chemical conventions.                 miguel
;
_cod_original_formula_sum 'C13 H10 N3 O6'
_cod_original_formula_weight 304.24
_cod_original_formula_moiety '0.5(C12 H14 N2 2+), C7 H3 N2 O6 -'
_cod_original_formula_iupac '0.5C12 H14 N2 2+, C7 H3 N2 O6 -'
_cod_original_formula_units_Z 2
_cod_database_code 2238738

loop_
_symmetry_equiv_pos_as_xyz
'x, y, z'
'-x, -y, -z'

loop_
_atom_site_type_symbol
_atom_site_label
_atom_site_fract_x
_atom_site_fract_y
_atom_site_fract_z
_atom_site_U_iso_or_equiv
_atom_site_adp_type
_atom_site_calc_flag
_atom_site_refinement_flags
_atom_site_occupancy
_atom_site_symmetry_multiplicity
O O1 0.43537(19) 0.16380(14) 0.27124(10) 0.0207(3) Uani d . 1 1
O O2 0.7856(2) 0.08627(15) 0.27881(10) 0.0230(3) Uani d . 1 1
O O3 0.6692(2) 0.30495(15) 0.09243(11) 0.0275(3) Uani d . 1 1
O O4 0.7613(2) 0.25616(17) -0.08566(11) 0.0323(3) Uani d . 1 1
O O5 0.7607(3) -0.43097(15) 0.24069(12) 0.0352(4) Uani d . 1 1
O O6 0.5746(2) -0.18948(16) 0.32479(11) 0.0304(3) Uani d . 1 1
N N1 0.6805(2) -0.27800(17) 0.24086(12) 0.0210(3) Uani d . 1 1
N N2 0.7206(2) 0.21045(17) 0.00970(12) 0.0185(3) Uani d . 1 1
C C1 0.6929(2) -0.02772(19) 0.13148(13) 0.0158(3) Uani d . 1 1
C C2 0.7358(2) 0.03113(19) 0.02412(13) 0.0163(3) Uani d . 1 1
C C3 0.7944(3) -0.0701(2) -0.07317(14) 0.0193(3) Uani d . 1 1
H H3 0.8218 -0.0241 -0.1441 0.023 Uiso calc R 1 1
C C4 0.8122(3) -0.2389(2) -0.06528(14) 0.0222(4) Uani d . 1 1
H H4 0.8515 -0.3095 -0.1310 0.027 Uiso calc R 1 1
C C5 0.7727(3) -0.3049(2) 0.03835(14) 0.0204(3) Uani d . 1 1
H H5 0.7844 -0.4206 0.0445 0.024 Uiso calc R 1 1
C C6 0.7156(3) -0.19921(19) 0.13322(14) 0.0172(3) Uani d . 1 1
C C7 0.6353(3) 0.08483(19) 0.23831(13) 0.0168(3) Uani d . 1 1
N N3 0.3059(2) 0.44597(17) 0.37677(12) 0.0181(3) Uani d D 1 1
H H3N 0.369(3) 0.3421(15) 0.3443(16) 0.022 Uiso d D 1 1
C C8 0.2755(3) 0.4803(2) 0.48557(14) 0.0186(3) Uani d . 1 1
H H8 0.3349 0.3942 0.5308 0.022 Uiso calc R 1 1
C C9 0.1587(3) 0.63957(19) 0.53319(13) 0.0182(3) Uani d . 1 1
H H9 0.1402 0.6635 0.6104 0.022 Uiso calc R 1 1
C C10 0.0682(3) 0.76502(19) 0.46686(14) 0.0177(3) Uani d . 1 1
C C11 0.1067(3) 0.7261(2) 0.35320(14) 0.0185(3) Uani d . 1 1
H H11 0.0501 0.8096 0.3057 0.022 Uiso calc R 1 1
C C12 0.2273(3) 0.5659(2) 0.31021(14) 0.0193(3) Uani d . 1 1
H H12 0.2553 0.5398 0.2326 0.023 Uiso calc R 1 1
C C13 -0.0661(3) 0.93814(19) 0.51519(14) 0.0197(3) Uani d . 1 1
H H13A -0.1124 0.9362 0.5973 0.024 Uiso calc R 1 1
H H13B -0.1972 0.9759 0.4857 0.024 Uiso calc R 1 1

loop_
_atom_site_aniso_label
_atom_site_aniso_U_11
_atom_site_aniso_U_22
_atom_site_aniso_U_33
_atom_site_aniso_U_12
_atom_site_aniso_U_13
_atom_site_aniso_U_23
O1 0.0211(6) 0.0170(6) 0.0209(6) -0.0035(4) -0.0020(5) -0.0026(4)
O2 0.0256(6) 0.0242(6) 0.0202(6) -0.0065(5) -0.0090(5) -0.0016(5)
O3 0.0425(8) 0.0181(6) 0.0238(7) -0.0123(5) -0.0075(6) 0.0014(5)
O4 0.0449(8) 0.0296(7) 0.0206(7) -0.0132(6) -0.0033(6) 0.0102(5)
O5 0.0588(10) 0.0139(6) 0.0325(8) -0.0068(6) -0.0161(7) 0.0047(5)
O6 0.0387(8) 0.0234(7) 0.0198(7) -0.0035(6) 0.0027(5) 0.0028(5)
N1 0.0243(7) 0.0168(7) 0.0233(8) -0.0067(5) -0.0079(6) 0.0035(5)
N2 0.0172(7) 0.0192(7) 0.0194(7) -0.0068(5) -0.0038(5) 0.0045(5)
C1 0.0135(7) 0.0161(7) 0.0168(8) -0.0035(6) -0.0030(6) 0.0002(6)
C2 0.0146(7) 0.0164(7) 0.0181(8) -0.0049(6) -0.0043(6) 0.0026(6)
C3 0.0160(7) 0.0251(8) 0.0153(8) -0.0051(6) -0.0026(6) 0.0004(6)
C4 0.0191(8) 0.0262(9) 0.0194(8) -0.0043(7) -0.0039(6) -0.0066(6)
C5 0.0192(8) 0.0162(7) 0.0248(9) -0.0036(6) -0.0058(6) -0.0031(6)
C6 0.0160(7) 0.0160(7) 0.0198(8) -0.0047(6) -0.0051(6) 0.0019(6)
C7 0.0225(8) 0.0127(7) 0.0144(7) -0.0055(6) -0.0027(6) 0.0018(5)
N3 0.0176(7) 0.0151(6) 0.0201(7) -0.0050(5) -0.0017(5) 0.0002(5)
C8 0.0190(8) 0.0171(8) 0.0200(8) -0.0067(6) -0.0039(6) 0.0035(6)
C9 0.0217(8) 0.0186(8) 0.0145(7) -0.0081(6) -0.0027(6) 0.0015(6)
C10 0.0175(7) 0.0159(7) 0.0201(8) -0.0080(6) -0.0017(6) 0.0006(6)
C11 0.0218(8) 0.0165(7) 0.0178(8) -0.0066(6) -0.0052(6) 0.0029(6)
C12 0.0229(8) 0.0183(8) 0.0165(8) -0.0070(6) -0.0035(6) 0.0011(6)
C13 0.0217(8) 0.0147(7) 0.0205(8) -0.0061(6) -0.0001(6) -0.0012(6)

loop_
_atom_type_symbol
_atom_type_description
_atom_type_scat_dispersion_real
_atom_type_scat_dispersion_imag
_atom_type_scat_source
C C 0.0033 0.0016 'International Tables Vol C Tables 4.2.6.8 and 6.1.1.4'
H H 0.0000 0.0000 'International Tables Vol C Tables 4.2.6.8 and 6.1.1.4'
N N 0.0061 0.0033 'International Tables Vol C Tables 4.2.6.8 and 6.1.1.4'
O O 0.0106 0.0060 'International Tables Vol C Tables 4.2.6.8 and 6.1.1.4'

loop_
_geom_angle_atom_site_label_1
_geom_angle_atom_site_label_2
_geom_angle_atom_site_label_3
_geom_angle_site_symmetry_1
_geom_angle_site_symmetry_3
_geom_angle
O6 N1 O5 . . 123.53(15)
O6 N1 C6 . . 119.05(14)
O5 N1 C6 . . 117.43(14)
O3 N2 O4 . . 123.22(14)
O3 N2 C2 . . 118.95(13)
O4 N2 C2 . . 117.82(14)
C6 C1 C2 . . 114.17(14)
C6 C1 C7 . . 122.75(14)
C2 C1 C7 . . 123.03(14)
C3 C2 C1 . . 123.70(15)
C3 C2 N2 . . 116.29(14)
C1 C2 N2 . . 120.01(14)
C4 C3 C2 . . 119.06(15)
C4 C3 H3 . . 120.5
C2 C3 H3 . . 120.5
C5 C4 C3 . . 120.03(15)
C5 C4 H4 . . 120.0
C3 C4 H4 . . 120.0
C4 C5 C6 . . 118.91(15)
C4 C5 H5 . . 120.5
C6 C5 H5 . . 120.5
C5 C6 C1 . . 124.13(15)
C5 C6 N1 . . 116.20(14)
C1 C6 N1 . . 119.67(14)
O2 C7 O1 . . 129.53(15)
O2 C7 C1 . . 116.76(14)
O1 C7 C1 . . 113.71(14)
C8 N3 C12 . . 120.98(14)
C8 N3 H3N . . 123.2(13)
C12 N3 H3N . . 115.6(13)
N3 C8 C9 . . 120.80(15)
N3 C8 H8 . . 119.6
C9 C8 H8 . . 119.6
C8 C9 C10 . . 119.46(15)
C8 C9 H9 . . 120.3
C10 C9 H9 . . 120.3
C11 C10 C9 . . 118.29(15)
C11 C10 C13 . . 120.17(15)
C9 C10 C13 . . 121.55(15)
C12 C11 C10 . . 119.58(15)
C12 C11 H11 . . 120.2
C10 C11 H11 . . 120.2
N3 C12 C11 . . 120.82(15)
N3 C12 H12 . . 119.6
C11 C12 H12 . . 119.6
C10 C13 C13 . 2_576 110.09(16)
C10 C13 H13A . . 109.6
C13 C13 H13A 2_576 . 109.6
C10 C13 H13B . . 109.6
C13 C13 H13B 2_576 . 109.6
H13A C13 H13B . . 108.2

loop_
_geom_bond_atom_site_label_1
_geom_bond_atom_site_label_2
_geom_bond_site_symmetry_2
_geom_bond_distance
O1 C7 . 1.267(2)
O2 C7 . 1.228(2)
O3 N2 . 1.2206(18)
O4 N2 . 1.2258(19)
O5 N1 . 1.2273(19)
O6 N1 . 1.2207(19)
N1 C6 . 1.473(2)
N2 C2 . 1.483(2)
C1 C6 . 1.397(2)
C1 C2 . 1.402(2)
C1 C7 . 1.539(2)
C2 C3 . 1.391(2)
C3 C4 . 1.384(2)
C3 H3 . 0.9500
C4 C5 . 1.384(2)
C4 H4 . 0.9500
C5 C6 . 1.388(2)
C5 H5 . 0.9500
N3 C8 . 1.335(2)
N3 C12 . 1.345(2)
N3 H3N . 0.897(9)
C8 C9 . 1.383(2)
C8 H8 . 0.9500
C9 C10 . 1.397(2)
C9 H9 . 0.9500
C10 C11 . 1.394(2)
C10 C13 . 1.500(2)
C11 C12 . 1.377(2)
C11 H11 . 0.9500
C12 H12 . 0.9500
C13 C13 2_576 1.543(3)
C13 H13A . 0.9900
C13 H13B . 0.9900

loop_
_geom_hbond_atom_site_label_D
_geom_hbond_atom_site_label_H
_geom_hbond_atom_site_label_A
_geom_hbond_site_symmetry_A
_geom_hbond_distance_DH
_geom_hbond_distance_HA
_geom_hbond_distance_DA
_geom_hbond_angle_DHA
N3 H3n O1 . 0.897(14) 1.643(15) 2.5240(19) 166(2)
C8 H8 O6 2_656 0.95 2.50 3.436(2) 169
C11 H11 O2 1_465 0.95 2.52 3.377(2) 150
C12 H12 O4 2_665 0.95 2.46 3.118(2) 126

loop_
_geom_torsion_atom_site_label_1
_geom_torsion_atom_site_label_2
_geom_torsion_atom_site_label_3
_geom_torsion_atom_site_label_4
_geom_torsion_site_symmetry_4
_geom_torsion
C6 C1 C2 C3 . 0.5(2)
C7 C1 C2 C3 . 178.01(14)
C6 C1 C2 N2 . -179.28(13)
C7 C1 C2 N2 . -1.7(2)
O3 N2 C2 C3 . 179.80(14)
O4 N2 C2 C3 . -0.4(2)
O3 N2 C2 C1 . -0.4(2)
O4 N2 C2 C1 . 179.36(15)
C1 C2 C3 C4 . 0.0(2)
N2 C2 C3 C4 . 179.77(14)
C2 C3 C4 C5 . -0.2(2)
C3 C4 C5 C6 . -0.1(3)
C4 C5 C6 C1 . 0.6(3)
C4 C5 C6 N1 . -178.67(15)
C2 C1 C6 C5 . -0.8(2)
C7 C1 C6 C5 . -178.33(15)
C2 C1 C6 N1 . 178.46(14)
C7 C1 C6 N1 . 0.9(2)
O6 N1 C6 C5 . -159.79(16)
O5 N1 C6 C5 . 20.2(2)
O6 N1 C6 C1 . 20.9(2)
O5 N1 C6 C1 . -159.13(16)
C6 C1 C7 O2 . 84.16(19)
C2 C1 C7 O2 . -93.16(19)
C6 C1 C7 O1 . -96.06(18)
C2 C1 C7 O1 . 86.61(19)
C12 N3 C8 C9 . 1.2(2)
N3 C8 C9 C10 . 1.2(2)
C8 C9 C10 C11 . -2.5(2)
C8 C9 C10 C13 . 177.92(14)
C9 C10 C11 C12 . 1.5(2)
C13 C10 C11 C12 . -178.94(15)
C8 N3 C12 C11 . -2.3(2)
C10 C11 C12 N3 . 0.9(2)
C11 C10 C13 C13 2_576 -75.5(2)
C9 C10 C13 C13 2_576 104.1(2)
